data_7004355
loop_
_publ_author_name
'Kropid\/lowska, Anna'
'Chojnacki, Jaros\/law'
'Fahmi, Amir'
'Becker, Barbara'

_publ_section_title
;
 In search of molecular precursors for cadmium sulfide---new complexes
 with a sulfur-rich kernel: cadmium(ii) tri-tert-butoxysilanethiolates
 with additional diethyldithiocarbamato ligand
;
_journal_issue 47
_journal_name_full 'Dalton Transactions'
_journal_page_first 6825
_journal_page_last 6831
_journal_paper_doi 10.1039/b806248j
_journal_year 2008
_chemical_compound_source 'synthesis as described'
_chemical_formula_moiety 'C29 H64 Cd N O6 S4 Si2 1-, C20 H44 N 1+'
_chemical_formula_sum 'C49 H108 Cd N2 O6 S4 Si2'
_chemical_formula_weight 1118.19
_chemical_name_systematic
;
?
;
_space_group_IT_number 14
_symmetry_cell_setting monoclinic
_symmetry_Int_Tables_number 14
_symmetry_space_group_name_Hall '-P 2ybc'
_symmetry_space_group_name_H-M 'P 1 21/c 1'
_atom_sites_solution_hydrogens geom
_atom_sites_solution_primary direct
_atom_sites_solution_secondary difmap
_audit_conform_dict_location ftp://ftp.iucr.org/pub/cif_core.dic
_audit_conform_dict_name cif_core.dic
_audit_conform_dict_version 2.3
_audit_creation_date 2006-11-07T16:40:35-00:00
_audit_creation_method 'WinGX routine CIF_UPDATE'
_cell_angle_alpha 90
_cell_angle_beta 105.532(3)
_cell_angle_gamma 90
_cell_formula_units_Z 4
_cell_length_a 12.5826(5)
_cell_length_b 23.0701(6)
_cell_length_c 22.6833(8)
_cell_measurement_reflns_used 17884
_cell_measurement_temperature 120(2)
_cell_measurement_theta_max 32.7025
_cell_measurement_theta_min 2.1238
_cell_measurement_wavelength 0.71073
_cell_volume 6344.1(4)
_computing_cell_refinement
;
CrysAlis RED, Oxford Diffraction Ltd.,
Version 1.171.27p5 beta (release 01-04-2005 CrysAlis171 .NET)
(compiled Apr 1 2005,17:53:34)
;
_computing_data_collection
;
CrysAlis CCD, Oxford Diffraction Ltd.,
Version 1.171.27p5 beta (release 01-04-2005 CrysAlis171 .NET)
(compiled Apr 1 2005,17:53:34)
;
_computing_data_reduction
;
CrysAlis RED, Oxford Diffraction Ltd.,
Version 1.171.27p5 beta (release 01-04-2005 CrysAlis171 .NET)
(compiled Apr 1 2005,17:53:34)
;
_computing_molecular_graphics 'Ortep-3 for Windows (Farrugia, 1997)'
_computing_publication_material 'WinGX publication routines (Farrugia, 1999)'
_computing_structure_refinement 'SHELXL-97 (Sheldrick, 1997)'
_computing_structure_solution 'SHELXS-97 (Sheldrick, 1997)'
_diffrn_ambient_temperature 120(2)
_diffrn_detector_area_resol_mean 8.1883
_diffrn_measured_fraction_theta_full 0.998
_diffrn_measured_fraction_theta_max 0.998
_diffrn_orient_matrix_UB_11 0.004102552
_diffrn_orient_matrix_UB_12 -0.0062751985
_diffrn_orient_matrix_UB_13 -0.0299234979
_diffrn_orient_matrix_UB_21 0.0058402448
_diffrn_orient_matrix_UB_22 0.0299910687
_diffrn_orient_matrix_UB_23 -0.0052831153
_diffrn_orient_matrix_UB_31 0.0580714225
_diffrn_orient_matrix_UB_32 -0.0025371713
_diffrn_orient_matrix_UB_33 0.0114016205
_diffrn_radiation_monochromator graphite
_diffrn_radiation_probe x-ray
_diffrn_radiation_type MoK\a
_diffrn_radiation_wavelength 0.71073
_diffrn_reflns_av_R_equivalents 0.0413
_diffrn_reflns_av_unetI/netI 0.0331
_diffrn_reflns_limit_h_max 17
_diffrn_reflns_limit_h_min -13
_diffrn_reflns_limit_k_max 31
_diffrn_reflns_limit_k_min -32
_diffrn_reflns_limit_l_max 31
_diffrn_reflns_limit_l_min -31
_diffrn_reflns_number 54694
_diffrn_reflns_theta_full 30
_diffrn_reflns_theta_max 30
_diffrn_reflns_theta_min 2.3
_exptl_absorpt_coefficient_mu 0.554
_exptl_absorpt_correction_type none
_exptl_crystal_colour colourless
_exptl_crystal_density_diffrn 1.171
_exptl_crystal_density_method 'not measured'
_exptl_crystal_description prism
_exptl_crystal_F_000 2416
_exptl_crystal_size_max 0.39
_exptl_crystal_size_mid 0.24
_exptl_crystal_size_min 0.19
_refine_diff_density_max 2.477
_refine_diff_density_min -0.97
_refine_diff_density_rms 0.087
_refine_ls_extinction_method none
_refine_ls_goodness_of_fit_ref 1.093
_refine_ls_hydrogen_treatment constr
_refine_ls_matrix_type full
_refine_ls_number_parameters 601
_refine_ls_number_reflns 18478
_refine_ls_number_restraints 24
_refine_ls_restrained_S_all 1.093
_refine_ls_R_factor_all 0.057
_refine_ls_R_factor_gt 0.0497
_refine_ls_shift/su_max 0.002
_refine_ls_shift/su_mean 0
_refine_ls_structure_factor_coef Fsqd
_refine_ls_weighting_details 'calc w=1/[\s^2^(Fo^2^)+(0.0339P)^2^+11.5986P] where P=(Fo^2^+2Fc^2^)/3'
_refine_ls_weighting_scheme calc
_refine_ls_wR_factor_gt 0.1063
_refine_ls_wR_factor_ref 0.1102
_reflns_number_gt 16484
_reflns_number_total 18478
_reflns_threshold_expression >2sigma(I)
_cod_data_source_file b806248j.txt
_cod_data_source_block comp4
_cod_database_code 7004355

loop_
_symmetry_equiv_pos_as_xyz
'x, y, z'
'-x, y+1/2, -z+1/2'
'-x, -y, -z'
'x, -y-1/2, z-1/2'

loop_
_atom_site_label
_atom_site_type_symbol
_atom_site_fract_x
_atom_site_fract_y
_atom_site_fract_z
_atom_site_U_iso_or_equiv
_atom_site_adp_type
_atom_site_occupancy
_atom_site_symmetry_multiplicity
_atom_site_calc_flag
_atom_site_refinement_flags
_atom_site_disorder_assembly
_atom_site_disorder_group
Cd1 Cd 0.031668(13) 0.113605(7) 0.191365(7) 0.01703(4) Uani 1 1 d . . .
Si1 Si 0.09931(5) 0.20621(3) 0.09062(3) 0.01609(11) Uani 1 1 d . . .
Si2 Si -0.23809(5) 0.07765(3) 0.15979(3) 0.01449(11) Uani 1 1 d . . .
S1 S 0.03574(5) 0.21917(2) 0.16522(2) 0.01797(10) Uani 1 1 d . . .
S2 S -0.10456(4) 0.03849(2) 0.13766(2) 0.01691(10) Uani 1 1 d . . .
S3 S 0.09381(5) 0.11114(3) 0.31297(2) 0.02067(11) Uani 1 1 d . . .
S4 S 0.22754(5) 0.06176(3) 0.23534(3) 0.01968(11) Uani 1 1 d . . .
O1 O 0.21327(14) 0.24189(8) 0.09389(8) 0.0244(3) Uani 1 1 d . . .
O2 O 0.11519(14) 0.13600(7) 0.08716(7) 0.0189(3) Uani 1 1 d . . .
O3 O 0.01762(15) 0.22571(7) 0.02465(7) 0.0221(3) Uani 1 1 d . . .
O4 O -0.18442(13) 0.13074(7) 0.20633(7) 0.0171(3) Uani 1 1 d . . .
O5 O -0.33579(13) 0.10077(7) 0.10162(7) 0.0201(3) Uani 1 1 d . . .
O6 O -0.30032(13) 0.03603(7) 0.19856(7) 0.0197(3) Uani 1 1 d . . .
C1 C 0.3114(2) 0.25388(11) 0.14185(14) 0.0282(5) Uani 1 1 d . . .
C2 C 0.2920(2) 0.30779(13) 0.17621(14) 0.0354(6) Uani 1 1 d . . .
H2A H 0.2747 0.3406 0.1478 0.042 Uiso 1 1 calc R . .
H2B H 0.3586 0.3165 0.2089 0.042 Uiso 1 1 calc R . .
H2C H 0.2302 0.301 0.194 0.042 Uiso 1 1 calc R . .
C3 C 0.4006(3) 0.26594(18) 0.1095(2) 0.0553(10) Uani 1 1 d . . .
H3A H 0.4107 0.2317 0.0861 0.066 Uiso 1 1 calc R . .
H3B H 0.4701 0.2749 0.14 0.066 Uiso 1 1 calc R . .
H3C H 0.3786 0.299 0.0818 0.066 Uiso 1 1 calc R . .
C4 C 0.3429(3) 0.20259(14) 0.18533(18) 0.0476(9) Uani 1 1 d . . .
H4A H 0.2846 0.1957 0.2057 0.057 Uiso 1 1 calc R . .
H4B H 0.4123 0.2111 0.2161 0.057 Uiso 1 1 calc R . .
H4C H 0.3522 0.168 0.1622 0.057 Uiso 1 1 calc R . .
C5 C 0.1342(2) 0.09824(10) 0.04013(11) 0.0232(5) Uani 1 1 d . . .
C6 C 0.0256(3) 0.08843(13) -0.00755(13) 0.0348(6) Uani 1 1 d . . .
H6A H -0.0279 0.0716 0.012 0.042 Uiso 1 1 calc R . .
H6B H 0.037 0.0618 -0.039 0.042 Uiso 1 1 calc R . .
H6C H -0.0024 0.1255 -0.0265 0.042 Uiso 1 1 calc R . .
C7 C 0.2198(3) 0.12389(15) 0.01173(17) 0.0458(8) Uani 1 1 d . . .
H7A H 0.1928 0.1609 -0.0078 0.055 Uiso 1 1 calc R . .
H7B H 0.2333 0.0971 -0.019 0.055 Uiso 1 1 calc R . .
H7C H 0.2887 0.1303 0.0436 0.055 Uiso 1 1 calc R . .
C8 C 0.1743(3) 0.04149(12) 0.07281(13) 0.0333(6) Uani 1 1 d . . .
H8A H 0.2436 0.0482 0.1043 0.04 Uiso 1 1 calc R . .
H8B H 0.1867 0.0131 0.0432 0.04 Uiso 1 1 calc R . .
H8C H 0.1186 0.0266 0.0919 0.04 Uiso 1 1 calc R . .
C9 C -0.0063(2) 0.28149(10) -0.00416(11) 0.0241(5) Uani 1 1 d . . .
C10 C -0.1250(3) 0.27842(12) -0.04286(13) 0.0339(6) Uani 1 1 d . . .
H10A H -0.1335 0.2457 -0.0713 0.041 Uiso 1 1 calc R . .
H10B H -0.1442 0.3145 -0.066 0.041 Uiso 1 1 calc R . .
H10C H -0.174 0.273 -0.0162 0.041 Uiso 1 1 calc R . .
C11 C 0.0712(3) 0.29101(16) -0.04413(16) 0.0468(8) Uani 1 1 d . . .
H11A H 0.1474 0.2921 -0.0185 0.056 Uiso 1 1 calc R . .
H11B H 0.0533 0.3278 -0.0661 0.056 Uiso 1 1 calc R . .
H11C H 0.0629 0.2592 -0.0737 0.056 Uiso 1 1 calc R . .
C12 C 0.0056(3) 0.32979(11) 0.04323(13) 0.0345(6) Uani 1 1 d . . .
H12A H -0.0408 0.3211 0.0706 0.041 Uiso 1 1 calc R . .
H12B H -0.0174 0.3667 0.0224 0.041 Uiso 1 1 calc R . .
H12C H 0.0829 0.3325 0.0672 0.041 Uiso 1 1 calc R . .
C13 C -0.2333(2) 0.17612(10) 0.23419(11) 0.0206(4) Uani 1 1 d . . .
C14 C -0.1418(2) 0.19738(12) 0.28776(13) 0.0312(6) Uani 1 1 d . . .
H14A H -0.1205 0.1663 0.3181 0.037 Uiso 1 1 calc R . .
H14B H -0.1677 0.2309 0.3065 0.037 Uiso 1 1 calc R . .
H14C H -0.0779 0.2086 0.2733 0.037 Uiso 1 1 calc R . .
C15 C -0.2694(2) 0.22477(12) 0.18707(13) 0.0309(6) Uani 1 1 d . . .
H15A H -0.2063 0.2373 0.1726 0.037 Uiso 1 1 calc R . .
H15B H -0.297 0.2576 0.2061 0.037 Uiso 1 1 calc R . .
H15C H -0.328 0.2105 0.1524 0.037 Uiso 1 1 calc R . .
C16 C -0.3304(2) 0.15444(13) 0.25547(15) 0.0362(6) Uani 1 1 d . . .
H16A H -0.3906 0.1436 0.2199 0.043 Uiso 1 1 calc R . .
H16B H -0.3556 0.1851 0.2784 0.043 Uiso 1 1 calc R . .
H16C H -0.3079 0.1206 0.2819 0.043 Uiso 1 1 calc R . .
C17 C -0.3392(2) 0.11848(11) 0.04010(10) 0.0220(4) Uani 1 1 d . . .
C18 C -0.2451(2) 0.15963(13) 0.03998(12) 0.0322(6) Uani 1 1 d . . .
H18A H -0.2478 0.1929 0.0664 0.039 Uiso 1 1 calc R . .
H18B H -0.2521 0.1732 -0.0018 0.039 Uiso 1 1 calc R . .
H18C H -0.1746 0.1394 0.0553 0.039 Uiso 1 1 calc R . .
C19 C -0.4503(2) 0.14853(16) 0.01591(13) 0.0393(7) Uani 1 1 d . . .
H19A H -0.5096 0.1217 0.0179 0.047 Uiso 1 1 calc R . .
H19B H -0.4592 0.1604 -0.0266 0.047 Uiso 1 1 calc R . .
H19C H -0.4534 0.1828 0.0409 0.047 Uiso 1 1 calc R . .
C20 C -0.3333(2) 0.06497(13) 0.00214(12) 0.0319(6) Uani 1 1 d . . .
H20A H -0.2658 0.0433 0.0211 0.038 Uiso 1 1 calc R . .
H20B H -0.3326 0.0767 -0.0393 0.038 Uiso 1 1 calc R . .
H20C H -0.3976 0.0403 0.0001 0.038 Uiso 1 1 calc R . .
C21 C -0.39404(19) -0.00214(10) 0.18053(12) 0.0244(5) Uani 1 1 d . . .
C22 C -0.3869(2) -0.03862(11) 0.12586(13) 0.0315(6) Uani 1 1 d . . .
H22A H -0.3962 -0.0136 0.0899 0.038 Uiso 1 1 calc R . .
H22B H -0.4452 -0.068 0.1177 0.038 Uiso 1 1 calc R . .
H22C H -0.3147 -0.0577 0.1348 0.038 Uiso 1 1 calc R . .
C23 C -0.5003(2) 0.03338(13) 0.16537(16) 0.0366(7) Uani 1 1 d . . .
H23A H -0.5051 0.0552 0.2016 0.044 Uiso 1 1 calc R . .
H23B H -0.5639 0.0073 0.1527 0.044 Uiso 1 1 calc R . .
H23C H -0.5003 0.0604 0.132 0.044 Uiso 1 1 calc R . .
C24 C -0.3876(2) -0.04033(13) 0.23636(14) 0.0351(6) Uani 1 1 d . . .
H24A H -0.3199 -0.0635 0.2451 0.042 Uiso 1 1 calc R . .
H24B H -0.4517 -0.0662 0.2281 0.042 Uiso 1 1 calc R . .
H24C H -0.387 -0.0158 0.2717 0.042 Uiso 1 1 calc R . .
N1 N 0.30020(16) 0.07389(9) 0.35638(9) 0.0214(4) Uani 1 1 d . . .
C25 C 0.21546(18) 0.08158(10) 0.30656(10) 0.0183(4) Uani 1 1 d . . .
C26 C 0.4066(2) 0.05029(12) 0.35273(12) 0.0275(5) Uani 1 1 d . . .
H26A H 0.3936 0.0211 0.3196 0.033 Uiso 1 1 calc R . .
H26B H 0.4426 0.0305 0.3917 0.033 Uiso 1 1 calc R . .
C27 C 0.4834(2) 0.09685(14) 0.34050(14) 0.0340(6) Uani 1 1 d . . .
H27A H 0.4503 0.1149 0.3007 0.041 Uiso 1 1 calc R . .
H27B H 0.5542 0.0793 0.3402 0.041 Uiso 1 1 calc R . .
H27C H 0.4954 0.1264 0.3727 0.041 Uiso 1 1 calc R . .
C28 C 0.2955(2) 0.09405(12) 0.41715(11) 0.0271(5) Uani 1 1 d . . .
H28A H 0.2446 0.1275 0.4121 0.033 Uiso 1 1 calc R . .
H28B H 0.3697 0.1075 0.4402 0.033 Uiso 1 1 calc R . .
C29 C 0.2571(3) 0.04719(15) 0.45380(13) 0.0430(7) Uani 1 1 d . . .
H29A H 0.1806 0.0368 0.4335 0.052 Uiso 1 1 calc R . .
H29B H 0.2618 0.0616 0.495 0.052 Uiso 1 1 calc R . .
H29C H 0.3042 0.0129 0.4565 0.052 Uiso 1 1 calc R . .
N2 N 0.04473(16) 0.89397(8) 0.25540(9) 0.0189(4) Uani 1 1 d . . .
C30 C -0.0113(2) 0.94668(10) 0.27416(11) 0.0207(4) Uani 1 1 d . . .
H30A H -0.0729 0.9586 0.239 0.025 Uiso 1 1 calc R . .
H30B H 0.0423 0.979 0.2833 0.025 Uiso 1 1 calc R . .
C31 C -0.0565(2) 0.93715(11) 0.32947(12) 0.0258(5) Uani 1 1 d . . .
H31A H 0.0031 0.923 0.3645 0.031 Uiso 1 1 calc R . .
H31B H -0.1156 0.9075 0.3197 0.031 Uiso 1 1 calc R . .
C32 C -0.1024(2) 0.99421(10) 0.34635(11) 0.0242(5) Uani 1 1 d . . .
H32A H -0.0429 1.0236 0.3554 0.029 Uiso 1 1 calc R . .
H32B H -0.1612 1.0081 0.3109 0.029 Uiso 1 1 calc R . .
C33 C -0.1491(3) 0.98848(14) 0.40146(15) 0.0414(7) Uani 1 1 d . . .
H33A H -0.2127 0.9616 0.3913 0.05 Uiso 1 1 calc R . .
H33B H -0.0921 0.9716 0.4361 0.05 Uiso 1 1 calc R . .
C34 C -0.1860(3) 1.04621(15) 0.42091(17) 0.0481(8) Uani 1 1 d . . .
H34A H -0.1236 1.0732 0.4303 0.058 Uiso 1 1 calc R . .
H34B H -0.2127 1.0407 0.4573 0.058 Uiso 1 1 calc R . .
H34C H -0.2454 1.062 0.3876 0.058 Uiso 1 1 calc R . .
C35 C 0.1395(2) 0.87304(10) 0.30767(11) 0.0221(4) Uani 1 1 d . . .
H35A H 0.1083 0.8562 0.3396 0.026 Uiso 1 1 calc R . .
H35B H 0.178 0.8415 0.2922 0.026 Uiso 1 1 calc R . .
C36 C 0.2242(2) 0.91832(12) 0.33744(13) 0.0314(6) Uani 1 1 d . . .
H36A H 0.1898 0.9471 0.359 0.038 Uiso 1 1 calc R . .
H36B H 0.2501 0.9389 0.3056 0.038 Uiso 1 1 calc R . .
C37 C 0.3221(2) 0.88975(13) 0.38294(13) 0.0333(6) Uani 1 1 d . . .
H37A H 0.3566 0.8618 0.3606 0.04 Uiso 1 1 calc R . .
H37B H 0.3776 0.92 0.4002 0.04 Uiso 1 1 calc R . .
C38 C 0.2929(2) 0.85817(15) 0.43540(13) 0.0368(6) Uani 1 1 d . . .
H38A H 0.2491 0.8843 0.4544 0.044 Uiso 1 1 calc R . .
H38B H 0.2465 0.8242 0.4189 0.044 Uiso 1 1 calc R . .
C39 C 0.3943(3) 0.8379(2) 0.48426(17) 0.0601(11) Uani 1 1 d . . .
H39A H 0.4365 0.8108 0.4661 0.072 Uiso 1 1 calc R . .
H39B H 0.3711 0.8185 0.5172 0.072 Uiso 1 1 calc R . .
H39C H 0.4404 0.8714 0.5009 0.072 Uiso 1 1 calc R . .
C40 C -0.03345(19) 0.84296(10) 0.23810(10) 0.0198(4) Uani 1 1 d . . .
H40A H -0.0523 0.8293 0.2755 0.024 Uiso 1 1 calc R . .
H40B H 0.0063 0.811 0.224 0.024 Uiso 1 1 calc R . .
C41 C -0.1401(2) 0.85403(11) 0.18915(11) 0.0240(5) Uani 1 1 d . . .
H41A H -0.124 0.8728 0.1533 0.029 Uiso 1 1 calc R . .
H41B H -0.1881 0.8802 0.2052 0.029 Uiso 1 1 calc R . .
C42 C -0.1983(2) 0.79614(11) 0.17029(12) 0.0264(5) Uani 1 1 d . . .
H42A H -0.156 0.7735 0.1472 0.032 Uiso 1 1 calc R . .
H42B H -0.1985 0.7739 0.2076 0.032 Uiso 1 1 calc R . .
C43 C -0.3163(2) 0.80248(12) 0.13131(14) 0.0340(6) Uani 1 1 d . . .
H43A H -0.3594 0.8242 0.1546 0.041 Uiso 1 1 calc R . .
H43B H -0.3167 0.8252 0.0942 0.041 Uiso 1 1 calc R . .
C44 C -0.3711(3) 0.74443(15) 0.1122(2) 0.0609(12) Uani 1 1 d . . .
H44A H -0.3338 0.7246 0.0851 0.073 Uiso 1 1 calc R . .
H44B H -0.4488 0.7505 0.0906 0.073 Uiso 1 1 calc R . .
H44C H -0.366 0.7206 0.1486 0.073 Uiso 1 1 calc R . .
C45 C 0.0867(2) 0.91333(10) 0.20123(11) 0.0221(4) Uani 1 1 d U . .
H45A H 0.1474 0.9415 0.2161 0.026 Uiso 1 1 calc R . .
H45B H 0.0263 0.9337 0.1715 0.026 Uiso 1 1 calc R . .
C46 C 0.1283(3) 0.86406(13) 0.16807(15) 0.0391(7) Uani 1 1 d U . .
H46A H 0.1677 0.8352 0.1984 0.047 Uiso 1 1 calc R . .
H46B H 0.0647 0.8445 0.1399 0.047 Uiso 1 1 calc R . .
C47 C 0.2043(3) 0.88631(14) 0.13246(16) 0.0434(7) Uani 1 1 d U . .
H47A H 0.2013 0.8601 0.0975 0.052 Uiso 1 1 calc R . .
H47B H 0.1793 0.9251 0.1159 0.052 Uiso 1 1 calc R . .
C48 C 0.3176(4) 0.89016(18) 0.17015(18) 0.0573(10) Uani 1 1 d U . .
H48A H 0.3175 0.909 0.2093 0.069 Uiso 1 1 calc R . .
H48B H 0.3595 0.9155 0.1492 0.069 Uiso 1 1 calc R . .
C49 C 0.3814(4) 0.8289(2) 0.1850(3) 0.0747(14) Uani 1 1 d U . .
H49A H 0.3409 0.8034 0.2059 0.09 Uiso 1 1 calc R . .
H49B H 0.4559 0.8355 0.2113 0.09 Uiso 1 1 calc R . .
H49C H 0.3859 0.8108 0.1467 0.09 Uiso 1 1 calc R . .

loop_
_atom_site_aniso_label
_atom_site_aniso_U_11
_atom_site_aniso_U_22
_atom_site_aniso_U_33
_atom_site_aniso_U_23
_atom_site_aniso_U_13
_atom_site_aniso_U_12
Cd1 0.01737(7) 0.01550(7) 0.01703(7) 0.00068(5) 0.00254(5) -0.00141(6)
Si1 0.0195(3) 0.0133(3) 0.0169(3) -0.0008(2) 0.0073(2) -0.0008(2)
Si2 0.0146(3) 0.0126(2) 0.0161(3) -0.0009(2) 0.0040(2) -0.0003(2)
S1 0.0241(3) 0.0144(2) 0.0180(2) -0.00152(18) 0.0100(2) -0.00052(19)
S2 0.0156(2) 0.0137(2) 0.0209(2) -0.00278(18) 0.00403(19) 0.00150(18)
S3 0.0170(2) 0.0289(3) 0.0166(2) -0.0002(2) 0.00523(19) 0.0009(2)
S4 0.0197(2) 0.0220(3) 0.0178(2) 0.00059(19) 0.00574(19) 0.0019(2)
O1 0.0244(8) 0.0231(8) 0.0288(9) -0.0025(7) 0.0124(7) -0.0060(7)
O2 0.0253(8) 0.0148(7) 0.0185(7) -0.0024(6) 0.0089(6) 0.0016(6)
O3 0.0332(9) 0.0150(7) 0.0177(7) 0.0007(6) 0.0059(7) -0.0003(7)
O4 0.0181(7) 0.0151(7) 0.0188(7) -0.0034(6) 0.0062(6) 0.0003(6)
O5 0.0183(7) 0.0248(8) 0.0161(7) 0.0005(6) 0.0030(6) 0.0025(6)
O6 0.0187(7) 0.0184(7) 0.0218(8) -0.0005(6) 0.0048(6) -0.0063(6)
C1 0.0185(11) 0.0222(11) 0.0449(15) -0.0024(10) 0.0104(10) -0.0035(9)
C2 0.0306(14) 0.0300(14) 0.0424(16) -0.0094(12) 0.0046(12) -0.0056(11)
C3 0.0313(16) 0.058(2) 0.086(3) -0.015(2) 0.0319(18) -0.0142(15)
C4 0.0305(15) 0.0325(16) 0.068(2) 0.0100(15) -0.0072(15) 0.0008(12)
C5 0.0319(12) 0.0175(10) 0.0236(11) -0.0041(8) 0.0132(9) 0.0016(9)
C6 0.0458(16) 0.0289(14) 0.0261(13) -0.0073(10) 0.0034(11) 0.0041(12)
C7 0.060(2) 0.0386(17) 0.056(2) -0.0129(14) 0.0444(18) -0.0080(15)
C8 0.0470(16) 0.0231(12) 0.0318(13) -0.0030(10) 0.0140(12) 0.0132(11)
C9 0.0372(13) 0.0175(10) 0.0180(10) 0.0039(8) 0.0081(9) -0.0005(9)
C10 0.0438(16) 0.0254(13) 0.0260(13) 0.0062(10) -0.0017(11) -0.0003(11)
C11 0.061(2) 0.0466(19) 0.0415(17) 0.0186(14) 0.0279(16) -0.0020(16)
C12 0.0509(17) 0.0168(11) 0.0289(13) -0.0007(9) -0.0011(12) 0.0049(11)
C13 0.0237(11) 0.0177(10) 0.0217(10) -0.0044(8) 0.0086(9) 0.0003(8)
C14 0.0346(14) 0.0283(13) 0.0296(13) -0.0121(10) 0.0067(11) 0.0013(11)
C15 0.0391(15) 0.0223(12) 0.0312(13) -0.0008(10) 0.0095(11) 0.0074(11)
C16 0.0377(15) 0.0288(14) 0.0519(18) -0.0101(12) 0.0289(14) -0.0050(11)
C17 0.0217(10) 0.0273(12) 0.0162(10) 0.0010(8) 0.0035(8) 0.0057(9)
C18 0.0417(15) 0.0314(14) 0.0246(12) 0.0039(10) 0.0107(11) -0.0053(12)
C19 0.0348(15) 0.0555(19) 0.0246(13) 0.0066(12) 0.0026(11) 0.0203(14)
C20 0.0372(14) 0.0363(15) 0.0204(11) -0.0079(10) 0.0045(10) 0.0038(12)
C21 0.0161(10) 0.0187(11) 0.0361(13) 0.0019(9) 0.0033(9) -0.0048(8)
C22 0.0294(13) 0.0185(11) 0.0401(15) -0.0040(10) -0.0019(11) -0.0052(10)
C23 0.0190(11) 0.0285(14) 0.062(2) 0.0072(13) 0.0103(12) 0.0005(10)
C24 0.0299(13) 0.0292(14) 0.0466(17) 0.0093(12) 0.0110(12) -0.0092(11)
N1 0.0172(9) 0.0277(10) 0.0184(9) 0.0021(7) 0.0031(7) -0.0009(8)
C25 0.0180(10) 0.0176(10) 0.0194(10) 0.0016(8) 0.0051(8) -0.0037(8)
C26 0.0192(11) 0.0338(13) 0.0263(12) 0.0054(10) 0.0006(9) 0.0039(10)
C27 0.0205(12) 0.0431(16) 0.0384(15) 0.0003(12) 0.0081(11) -0.0047(11)
C28 0.0264(12) 0.0337(13) 0.0178(10) -0.0014(9) -0.0001(9) -0.0038(10)
C29 0.062(2) 0.0472(18) 0.0225(13) 0.0040(12) 0.0166(13) -0.0071(16)
N2 0.0222(9) 0.0152(8) 0.0197(9) 0.0040(7) 0.0061(7) 0.0020(7)
C30 0.0266(11) 0.0152(10) 0.0214(10) 0.0015(8) 0.0085(9) 0.0025(8)
C31 0.0358(13) 0.0192(11) 0.0264(12) 0.0031(9) 0.0154(10) 0.0010(10)
C32 0.0298(12) 0.0190(11) 0.0261(12) -0.0015(9) 0.0116(10) -0.0025(9)
C33 0.066(2) 0.0313(15) 0.0376(16) -0.0012(12) 0.0320(16) 0.0012(14)
C34 0.071(2) 0.0367(17) 0.0477(19) -0.0050(14) 0.0358(18) 0.0079(16)
C35 0.0224(11) 0.0178(10) 0.0234(11) 0.0052(8) 0.0016(9) 0.0028(8)
C36 0.0335(13) 0.0257(13) 0.0284(13) 0.0045(10) -0.0029(10) -0.0066(11)
C37 0.0259(12) 0.0389(15) 0.0314(13) 0.0005(11) 0.0012(10) -0.0037(11)
C38 0.0303(14) 0.0476(18) 0.0279(13) 0.0041(12) -0.0002(11) 0.0013(13)
C39 0.0412(18) 0.086(3) 0.0407(19) 0.0216(19) -0.0106(15) -0.0031(19)
C40 0.0231(10) 0.0145(9) 0.0212(10) 0.0008(8) 0.0045(8) -0.0002(8)
C41 0.0242(11) 0.0195(11) 0.0260(11) 0.0030(9) 0.0024(9) 0.0024(9)
C42 0.0306(12) 0.0219(11) 0.0249(12) -0.0028(9) 0.0044(10) 0.0005(10)
C43 0.0341(14) 0.0234(13) 0.0389(15) -0.0002(11) -0.0001(12) -0.0024(11)
C44 0.052(2) 0.0272(16) 0.080(3) -0.0061(16) -0.0226(19) -0.0066(15)
C45 0.0286(12) 0.0168(10) 0.0237(11) 0.0048(8) 0.0120(9) 0.0023(9)
C46 0.060(2) 0.0268(13) 0.0404(16) 0.0084(11) 0.0309(15) 0.0148(13)
C47 0.056(2) 0.0340(16) 0.0475(18) 0.0079(13) 0.0259(16) 0.0069(14)
C48 0.072(3) 0.056(2) 0.0440(19) 0.0083(16) 0.0162(18) -0.029(2)
C49 0.050(2) 0.069(3) 0.119(4) -0.006(3) 0.046(3) -0.020(2)

loop_
_atom_type_symbol
_atom_type_description
_atom_type_scat_dispersion_real
_atom_type_scat_dispersion_imag
_atom_type_scat_source
H H 0 0 'International Tables Vol C Tables 4.2.6.8 and 6.1.1.4'
C C 0.0033 0.0016 'International Tables Vol C Tables 4.2.6.8 and 6.1.1.4'
N N 0.0061 0.0033 'International Tables Vol C Tables 4.2.6.8 and 6.1.1.4'
O O 0.0106 0.006 'International Tables Vol C Tables 4.2.6.8 and 6.1.1.4'
Si Si 0.0817 0.0704 'International Tables Vol C Tables 4.2.6.8 and 6.1.1.4'
S S 0.1246 0.1234 'International Tables Vol C Tables 4.2.6.8 and 6.1.1.4'
Cd Cd -0.8075 1.2024 'International Tables Vol C Tables 4.2.6.8 and 6.1.1.4'

loop_
_geom_angle_atom_site_label_1
_geom_angle_atom_site_label_2
_geom_angle_atom_site_label_3
_geom_angle
_geom_angle_site_symmetry_1
_geom_angle_site_symmetry_3
_geom_angle_publ_flag
S1 Cd1 S2 127.538(19) . . ?
S1 Cd1 S3 104.293(19) . . ?
S2 Cd1 S3 117.481(19) . . ?
S1 Cd1 S4 116.482(19) . . ?
S2 Cd1 S4 108.231(18) . . ?
S3 Cd1 S4 67.585(17) . . ?
O3 Si1 O2 106.45(9) . . ?
O3 Si1 O1 103.38(9) . . ?
O2 Si1 O1 112.52(9) . . ?
O3 Si1 S1 114.89(7) . . ?
O2 Si1 S1 105.07(6) . . ?
O1 Si1 S1 114.47(7) . . ?
O5 Si2 O6 105.12(9) . . ?
O5 Si2 O4 111.55(9) . . ?
O6 Si2 O4 105.43(8) . . ?
O5 Si2 S2 115.33(7) . . ?
O6 Si2 S2 114.07(7) . . ?
O4 Si2 S2 105.03(6) . . ?
Si1 S1 Cd1 95.13(3) . . ?
Si2 S2 Cd1 94.22(3) . . ?
C25 S3 Cd1 86.67(8) . . ?
C25 S4 Cd1 85.83(8) . . ?
C1 O1 Si1 134.05(16) . . ?
C5 O2 Si1 132.69(15) . . ?
C9 O3 Si1 131.74(15) . . ?
C13 O4 Si2 132.34(14) . . ?
C17 O5 Si2 133.97(15) . . ?
C21 O6 Si2 132.79(16) . . ?
O1 C1 C2 108.8(2) . . ?
O1 C1 C3 105.4(3) . . ?
C2 C1 C3 109.7(2) . . ?
O1 C1 C4 111.3(2) . . ?
C2 C1 C4 110.7(3) . . ?
C3 C1 C4 110.8(3) . . ?
C1 C2 H2A 109.5 . . ?
C1 C2 H2B 109.5 . . ?
H2A C2 H2B 109.5 . . ?
C1 C2 H2C 109.5 . . ?
H2A C2 H2C 109.5 . . ?
H2B C2 H2C 109.5 . . ?
C1 C3 H3A 109.5 . . ?
C1 C3 H3B 109.5 . . ?
H3A C3 H3B 109.5 . . ?
C1 C3 H3C 109.5 . . ?
H3A C3 H3C 109.5 . . ?
H3B C3 H3C 109.5 . . ?
C1 C4 H4A 109.5 . . ?
C1 C4 H4B 109.5 . . ?
H4A C4 H4B 109.5 . . ?
C1 C4 H4C 109.5 . . ?
H4A C4 H4C 109.5 . . ?
H4B C4 H4C 109.5 . . ?
O2 C5 C7 110.8(2) . . ?
O2 C5 C6 108.7(2) . . ?
C7 C5 C6 111.2(2) . . ?
O2 C5 C8 104.93(19) . . ?
C7 C5 C8 111.2(2) . . ?
C6 C5 C8 109.7(2) . . ?
C5 C6 H6A 109.5 . . ?
C5 C6 H6B 109.5 . . ?
H6A C6 H6B 109.5 . . ?
C5 C6 H6C 109.5 . . ?
H6A C6 H6C 109.5 . . ?
H6B C6 H6C 109.5 . . ?
C5 C7 H7A 109.5 . . ?
C5 C7 H7B 109.5 . . ?
H7A C7 H7B 109.5 . . ?
C5 C7 H7C 109.5 . . ?
H7A C7 H7C 109.5 . . ?
H7B C7 H7C 109.5 . . ?
C5 C8 H8A 109.5 . . ?
C5 C8 H8B 109.5 . . ?
H8A C8 H8B 109.5 . . ?
C5 C8 H8C 109.5 . . ?
H8A C8 H8C 109.5 . . ?
H8B C8 H8C 109.5 . . ?
O3 C9 C11 108.2(2) . . ?
O3 C9 C10 106.0(2) . . ?
C11 C9 C10 110.6(2) . . ?
O3 C9 C12 111.33(19) . . ?
C11 C9 C12 110.9(3) . . ?
C10 C9 C12 109.7(2) . . ?
C9 C10 H10A 109.5 . . ?
C9 C10 H10B 109.5 . . ?
H10A C10 H10B 109.5 . . ?
C9 C10 H10C 109.5 . . ?
H10A C10 H10C 109.5 . . ?
H10B C10 H10C 109.5 . . ?
C9 C11 H11A 109.5 . . ?
C9 C11 H11B 109.5 . . ?
H11A C11 H11B 109.5 . . ?
C9 C11 H11C 109.5 . . ?
H11A C11 H11C 109.5 . . ?
H11B C11 H11C 109.5 . . ?
C9 C12 H12A 109.5 . . ?
C9 C12 H12B 109.5 . . ?
H12A C12 H12B 109.5 . . ?
C9 C12 H12C 109.5 . . ?
H12A C12 H12C 109.5 . . ?
H12B C12 H12C 109.5 . . ?
O4 C13 C16 112.02(19) . . ?
O4 C13 C14 105.34(19) . . ?
C16 C13 C14 110.9(2) . . ?
O4 C13 C15 107.90(19) . . ?
C16 C13 C15 110.5(2) . . ?
C14 C13 C15 110.0(2) . . ?
C13 C14 H14A 109.5 . . ?
C13 C14 H14B 109.5 . . ?
H14A C14 H14B 109.5 . . ?
C13 C14 H14C 109.5 . . ?
H14A C14 H14C 109.5 . . ?
H14B C14 H14C 109.5 . . ?
C13 C15 H15A 109.5 . . ?
C13 C15 H15B 109.5 . . ?
H15A C15 H15B 109.5 . . ?
C13 C15 H15C 109.5 . . ?
H15A C15 H15C 109.5 . . ?
H15B C15 H15C 109.5 . . ?
C13 C16 H16A 109.5 . . ?
C13 C16 H16B 109.5 . . ?
H16A C16 H16B 109.5 . . ?
C13 C16 H16C 109.5 . . ?
H16A C16 H16C 109.5 . . ?
H16B C16 H16C 109.5 . . ?
O5 C17 C18 110.95(19) . . ?
O5 C17 C20 109.0(2) . . ?
C18 C17 C20 110.5(2) . . ?
O5 C17 C19 105.29(19) . . ?
C18 C17 C19 110.8(2) . . ?
C20 C17 C19 110.2(2) . . ?
C17 C18 H18A 109.5 . . ?
C17 C18 H18B 109.5 . . ?
H18A C18 H18B 109.5 . . ?
C17 C18 H18C 109.5 . . ?
H18A C18 H18C 109.5 . . ?
H18B C18 H18C 109.5 . . ?
C17 C19 H19A 109.5 . . ?
C17 C19 H19B 109.5 . . ?
H19A C19 H19B 109.5 . . ?
C17 C19 H19C 109.5 . . ?
H19A C19 H19C 109.5 . . ?
H19B C19 H19C 109.5 . . ?
C17 C20 H20A 109.5 . . ?
C17 C20 H20B 109.5 . . ?
H20A C20 H20B 109.5 . . ?
C17 C20 H20C 109.5 . . ?
H20A C20 H20C 109.5 . . ?
H20B C20 H20C 109.5 . . ?
O6 C21 C22 110.3(2) . . ?
O6 C21 C24 105.0(2) . . ?
C22 C21 C24 110.8(2) . . ?
O6 C21 C23 109.7(2) . . ?
C22 C21 C23 110.7(2) . . ?
C24 C21 C23 110.2(2) . . ?
C21 C22 H22A 109.5 . . ?
C21 C22 H22B 109.5 . . ?
H22A C22 H22B 109.5 . . ?
C21 C22 H22C 109.5 . . ?
H22A C22 H22C 109.5 . . ?
H22B C22 H22C 109.5 . . ?
C21 C23 H23A 109.5 . . ?
C21 C23 H23B 109.5 . . ?
H23A C23 H23B 109.5 . . ?
C21 C23 H23C 109.5 . . ?
H23A C23 H23C 109.5 . . ?
H23B C23 H23C 109.5 . . ?
C21 C24 H24A 109.5 . . ?
C21 C24 H24B 109.5 . . ?
H24A C24 H24B 109.5 . . ?
C21 C24 H24C 109.5 . . ?
H24A C24 H24C 109.5 . . ?
H24B C24 H24C 109.5 . . ?
C25 N1 C26 122.2(2) . . ?
C25 N1 C28 121.7(2) . . ?
C26 N1 C28 115.9(2) . . ?
N1 C25 S3 120.44(17) . . ?
N1 C25 S4 120.29(17) . . ?
S3 C25 S4 119.26(13) . . ?
N1 C26 C27 112.5(2) . . ?
N1 C26 H26A 109.1 . . ?
C27 C26 H26A 109.1 . . ?
N1 C26 H26B 109.1 . . ?
C27 C26 H26B 109.1 . . ?
H26A C26 H26B 107.8 . . ?
C26 C27 H27A 109.5 . . ?
C26 C27 H27B 109.5 . . ?
H27A C27 H27B 109.5 . . ?
C26 C27 H27C 109.5 . . ?
H27A C27 H27C 109.5 . . ?
H27B C27 H27C 109.5 . . ?
N1 C28 C29 112.7(2) . . ?
N1 C28 H28A 109 . . ?
C29 C28 H28A 109 . . ?
N1 C28 H28B 109 . . ?
C29 C28 H28B 109 . . ?
H28A C28 H28B 107.8 . . ?
C28 C29 H29A 109.5 . . ?
C28 C29 H29B 109.5 . . ?
H29A C29 H29B 109.5 . . ?
C28 C29 H29C 109.5 . . ?
H29A C29 H29C 109.5 . . ?
H29B C29 H29C 109.5 . . ?
C40 N2 C35 105.95(17) . . ?
C40 N2 C30 112.02(18) . . ?
C35 N2 C30 111.19(18) . . ?
C40 N2 C45 111.02(18) . . ?
C35 N2 C45 110.66(18) . . ?
C30 N2 C45 106.09(16) . . ?
N2 C30 C31 114.67(18) . . ?
N2 C30 H30A 108.6 . . ?
C31 C30 H30A 108.6 . . ?
N2 C30 H30B 108.6 . . ?
C31 C30 H30B 108.6 . . ?
H30A C30 H30B 107.6 . . ?
C30 C31 C32 109.33(19) . . ?
C30 C31 H31A 109.8 . . ?
C32 C31 H31A 109.8 . . ?
C30 C31 H31B 109.8 . . ?
C32 C31 H31B 109.8 . . ?
H31A C31 H31B 108.3 . . ?
C33 C32 C31 112.7(2) . . ?
C33 C32 H32A 109.1 . . ?
C31 C32 H32A 109.1 . . ?
C33 C32 H32B 109.1 . . ?
C31 C32 H32B 109.1 . . ?
H32A C32 H32B 107.8 . . ?
C34 C33 C32 112.2(3) . . ?
C34 C33 H33A 109.2 . . ?
C32 C33 H33A 109.2 . . ?
C34 C33 H33B 109.2 . . ?
C32 C33 H33B 109.2 . . ?
H33A C33 H33B 107.9 . . ?
C33 C34 H34A 109.5 . . ?
C33 C34 H34B 109.5 . . ?
H34A C34 H34B 109.5 . . ?
C33 C34 H34C 109.5 . . ?
H34A C34 H34C 109.5 . . ?
H34B C34 H34C 109.5 . . ?
C36 C35 N2 116.13(19) . . ?
C36 C35 H35A 108.3 . . ?
N2 C35 H35A 108.3 . . ?
C36 C35 H35B 108.3 . . ?
N2 C35 H35B 108.3 . . ?
H35A C35 H35B 107.4 . . ?
C35 C36 C37 110.3(2) . . ?
C35 C36 H36A 109.6 . . ?
C37 C36 H36A 109.6 . . ?
C35 C36 H36B 109.6 . . ?
C37 C36 H36B 109.6 . . ?
H36A C36 H36B 108.1 . . ?
C38 C37 C36 114.5(2) . . ?
C38 C37 H37A 108.6 . . ?
C36 C37 H37A 108.6 . . ?
C38 C37 H37B 108.6 . . ?
C36 C37 H37B 108.6 . . ?
H37A C37 H37B 107.6 . . ?
C39 C38 C37 112.7(3) . . ?
C39 C38 H38A 109 . . ?
C37 C38 H38A 109 . . ?
C39 C38 H38B 109 . . ?
C37 C38 H38B 109 . . ?
H38A C38 H38B 107.8 . . ?
C38 C39 H39A 109.5 . . ?
C38 C39 H39B 109.5 . . ?
H39A C39 H39B 109.5 . . ?
C38 C39 H39C 109.5 . . ?
H39A C39 H39C 109.5 . . ?
H39B C39 H39C 109.5 . . ?
N2 C40 C41 116.36(18) . . ?
N2 C40 H40A 108.2 . . ?
C41 C40 H40A 108.2 . . ?
N2 C40 H40B 108.2 . . ?
C41 C40 H40B 108.2 . . ?
H40A C40 H40B 107.3 . . ?
C40 C41 C42 108.77(19) . . ?
C40 C41 H41A 109.9 . . ?
C42 C41 H41A 109.9 . . ?
C40 C41 H41B 109.9 . . ?
C42 C41 H41B 109.9 . . ?
H41A C41 H41B 108.3 . . ?
C43 C42 C41 113.6(2) . . ?
C43 C42 H42A 108.9 . . ?
C41 C42 H42A 108.9 . . ?
C43 C42 H42B 108.9 . . ?
C41 C42 H42B 108.9 . . ?
H42A C42 H42B 107.7 . . ?
C44 C43 C42 112.4(2) . . ?
C44 C43 H43A 109.1 . . ?
C42 C43 H43A 109.1 . . ?
C44 C43 H43B 109.1 . . ?
C42 C43 H43B 109.1 . . ?
H43A C43 H43B 107.9 . . ?
C43 C44 H44A 109.5 . . ?
C43 C44 H44B 109.5 . . ?
H44A C44 H44B 109.5 . . ?
C43 C44 H44C 109.5 . . ?
H44A C44 H44C 109.5 . . ?
H44B C44 H44C 109.5 . . ?
N2 C45 C46 114.55(19) . . ?
N2 C45 H45A 108.6 . . ?
C46 C45 H45A 108.6 . . ?
N2 C45 H45B 108.6 . . ?
C46 C45 H45B 108.6 . . ?
H45A C45 H45B 107.6 . . ?
C47 C46 C45 111.3(3) . . ?
C47 C46 H46A 109.4 . . ?
C45 C46 H46A 109.4 . . ?
C47 C46 H46B 109.4 . . ?
C45 C46 H46B 109.4 . . ?
H46A C46 H46B 108 . . ?
C48 C47 C46 111.7(3) . . ?
C48 C47 H47A 109.3 . . ?
C46 C47 H47A 109.3 . . ?
C48 C47 H47B 109.3 . . ?
C46 C47 H47B 109.3 . . ?
H47A C47 H47B 107.9 . . ?
C47 C48 C49 115.0(3) . . ?
C47 C48 H48A 108.5 . . ?
C49 C48 H48A 108.5 . . ?
C47 C48 H48B 108.5 . . ?
C49 C48 H48B 108.5 . . ?
H48A C48 H48B 107.5 . . ?
C48 C49 H49A 109.5 . . ?
C48 C49 H49B 109.5 . . ?
H49A C49 H49B 109.5 . . ?
C48 C49 H49C 109.5 . . ?
H49A C49 H49C 109.5 . . ?
H49B C49 H49C 109.5 . . ?

loop_
_geom_bond_atom_site_label_1
_geom_bond_atom_site_label_2
_geom_bond_distance
_geom_bond_site_symmetry_2
_geom_bond_publ_flag
Cd1 S1 2.5103(6) . ?
Cd1 S2 2.5113(6) . ?
Cd1 S3 2.6586(6) . ?
Cd1 S4 2.6801(6) . ?
Si1 O3 1.6353(18) . ?
Si1 O2 1.6365(17) . ?
Si1 O1 1.6377(18) . ?
Si1 S1 2.0778(8) . ?
Si2 O5 1.6335(17) . ?
Si2 O6 1.6362(17) . ?
Si2 O4 1.6397(16) . ?
Si2 S2 2.0839(8) . ?
S3 C25 1.717(2) . ?
S4 C25 1.724(2) . ?
O1 C1 1.437(3) . ?
O2 C5 1.446(3) . ?
O3 C9 1.438(3) . ?
O4 C13 1.443(3) . ?
O5 C17 1.444(3) . ?
O6 C21 1.441(3) . ?
C1 C2 1.522(4) . ?
C1 C3 1.522(4) . ?
C1 C4 1.523(4) . ?
C2 H2A 0.98 . ?
C2 H2B 0.98 . ?
C2 H2C 0.98 . ?
C3 H3A 0.98 . ?
C3 H3B 0.98 . ?
C3 H3C 0.98 . ?
C4 H4A 0.98 . ?
C4 H4B 0.98 . ?
C4 H4C 0.98 . ?
C5 C7 1.515(4) . ?
C5 C6 1.516(4) . ?
C5 C8 1.523(4) . ?
C6 H6A 0.98 . ?
C6 H6B 0.98 . ?
C6 H6C 0.98 . ?
C7 H7A 0.98 . ?
C7 H7B 0.98 . ?
C7 H7C 0.98 . ?
C8 H8A 0.98 . ?
C8 H8B 0.98 . ?
C8 H8C 0.98 . ?
C9 C11 1.515(4) . ?
C9 C10 1.518(4) . ?
C9 C12 1.528(4) . ?
C10 H10A 0.98 . ?
C10 H10B 0.98 . ?
C10 H10C 0.98 . ?
C11 H11A 0.98 . ?
C11 H11B 0.98 . ?
C11 H11C 0.98 . ?
C12 H12A 0.98 . ?
C12 H12B 0.98 . ?
C12 H12C 0.98 . ?
C13 C16 1.514(3) . ?
C13 C14 1.515(3) . ?
C13 C15 1.532(4) . ?
C14 H14A 0.98 . ?
C14 H14B 0.98 . ?
C14 H14C 0.98 . ?
C15 H15A 0.98 . ?
C15 H15B 0.98 . ?
C15 H15C 0.98 . ?
C16 H16A 0.98 . ?
C16 H16B 0.98 . ?
C16 H16C 0.98 . ?
C17 C18 1.518(4) . ?
C17 C20 1.519(3) . ?
C17 C19 1.525(3) . ?
C18 H18A 0.98 . ?
C18 H18B 0.98 . ?
C18 H18C 0.98 . ?
C19 H19A 0.98 . ?
C19 H19B 0.98 . ?
C19 H19C 0.98 . ?
C20 H20A 0.98 . ?
C20 H20B 0.98 . ?
C20 H20C 0.98 . ?
C21 C22 1.521(4) . ?
C21 C24 1.527(4) . ?
C21 C23 1.527(4) . ?
C22 H22A 0.98 . ?
C22 H22B 0.98 . ?
C22 H22C 0.98 . ?
C23 H23A 0.98 . ?
C23 H23B 0.98 . ?
C23 H23C 0.98 . ?
C24 H24A 0.98 . ?
C24 H24B 0.98 . ?
C24 H24C 0.98 . ?
N1 C25 1.342(3) . ?
N1 C26 1.468(3) . ?
N1 C28 1.471(3) . ?
C26 C27 1.520(4) . ?
C26 H26A 0.99 . ?
C26 H26B 0.99 . ?
C27 H27A 0.98 . ?
C27 H27B 0.98 . ?
C27 H27C 0.98 . ?
C28 C29 1.519(4) . ?
C28 H28A 0.99 . ?
C28 H28B 0.99 . ?
C29 H29A 0.98 . ?
C29 H29B 0.98 . ?
C29 H29C 0.98 . ?
N2 C40 1.516(3) . ?
N2 C35 1.518(3) . ?
N2 C30 1.523(3) . ?
N2 C45 1.528(3) . ?
C30 C31 1.525(3) . ?
C30 H30A 0.99 . ?
C30 H30B 0.99 . ?
C31 C32 1.527(3) . ?
C31 H31A 0.99 . ?
C31 H31B 0.99 . ?
C32 C33 1.523(4) . ?
C32 H32A 0.99 . ?
C32 H32B 0.99 . ?
C33 C34 1.514(4) . ?
C33 H33A 0.99 . ?
C33 H33B 0.99 . ?
C34 H34A 0.98 . ?
C34 H34B 0.98 . ?
C34 H34C 0.98 . ?
C35 C36 1.516(3) . ?
C35 H35A 0.99 . ?
C35 H35B 0.99 . ?
C36 C37 1.529(4) . ?
C36 H36A 0.99 . ?
C36 H36B 0.99 . ?
C37 C38 1.522(4) . ?
C37 H37A 0.99 . ?
C37 H37B 0.99 . ?
C38 C39 1.522(4) . ?
C38 H38A 0.99 . ?
C38 H38B 0.99 . ?
C39 H39A 0.98 . ?
C39 H39B 0.98 . ?
C39 H39C 0.98 . ?
C40 C41 1.517(3) . ?
C40 H40A 0.99 . ?
C40 H40B 0.99 . ?
C41 C42 1.529(3) . ?
C41 H41A 0.99 . ?
C41 H41B 0.99 . ?
C42 C43 1.517(4) . ?
C42 H42A 0.99 . ?
C42 H42B 0.99 . ?
C43 C44 1.515(4) . ?
C43 H43A 0.99 . ?
C43 H43B 0.99 . ?
C44 H44A 0.98 . ?
C44 H44B 0.98 . ?
C44 H44C 0.98 . ?
C45 C46 1.531(4) . ?
C45 H45A 0.99 . ?
C45 H45B 0.99 . ?
C46 C47 1.498(4) . ?
C46 H46A 0.99 . ?
C46 H46B 0.99 . ?
C47 C48 1.455(5) . ?
C47 H47A 0.99 . ?
C47 H47B 0.99 . ?
C48 C49 1.615(6) . ?
C48 H48A 0.99 . ?
C48 H48B 0.99 . ?
C49 H49A 0.98 . ?
C49 H49B 0.98 . ?
C49 H49C 0.98 . ?
